data_7009704
loop_
_publ_author_name
'Yang, Shi-Ping'
'Chen, Xiao-Ming'
'Ji, Liang-Nian'

_publ_section_title
;
 Influence of the counter ions and ligands on structures of silver(I)
 helicates with di-Schiff bases containing imidazole groups
;
_journal_issue 14
_journal_name_full 'Journal of the Chemical Society, Dalton Transactions'
_journal_page_first 2337
_journal_paper_doi 10.1039/b002837l
_journal_year 2000
_chemical_formula_sum 'C37 H49.5 Ag3.5 Cl3.5 N18.5 O14'
_chemical_formula_weight 1479.07
_chemical_name_systematic
; 
 ? 
;
_space_group_IT_number 15
_symmetry_cell_setting monoclinic
_symmetry_space_group_name_Hall '-C 2yc'
_symmetry_space_group_name_H-M 'C 1 2/c 1'
_atom_sites_solution_hydrogens geom
_atom_sites_solution_primary direct
_atom_sites_solution_secondary difmap
_audit_creation_method SHELXL-97
_cell_angle_alpha 90.00
_cell_angle_beta 101.600(10)
_cell_angle_gamma 90.00
_cell_formula_units_Z 8
_cell_length_a 14.587(4)
_cell_length_b 25.035(6)
_cell_length_c 30.719(4)
_cell_measurement_reflns_used 25
_cell_measurement_temperature 293(2)
_cell_measurement_theta_max 15
_cell_measurement_theta_min 7
_cell_volume 10989(4)
_computing_cell_refinement 'SHELXTL-Plus (Sheldrick, 1990)'
_computing_data_collection 'SHELXTL-Plus (Sheldrick, 1990)'
_computing_data_reduction 'SHELXL-Plus (Sheldrick, 1990)'
_computing_molecular_graphics 'SHELXTL Version 5 (Sheldrick, 1997)'
_computing_publication_material 'SHELXL-97 (Sheldrick, 1997)'
_computing_structure_refinement 'SHELXL-97 (Sheldrick, 1997)'
_computing_structure_solution 'SHELXS-97 (Sheldrick, 1990)'
_diffrn_ambient_temperature 293(2)
_diffrn_measured_fraction_theta_full 0.488
_diffrn_measured_fraction_theta_max 0.488
_diffrn_measurement_device_type 'Siemens R3m'
_diffrn_measurement_method '\w scan'
_diffrn_radiation_monochromator graphite
_diffrn_radiation_source 'fine-focus sealed tube'
_diffrn_radiation_type MoK\a
_diffrn_radiation_wavelength 0.71073
_diffrn_reflns_av_R_equivalents 0.0436
_diffrn_reflns_av_sigmaI/netI 0.0638
_diffrn_reflns_limit_h_max 17
_diffrn_reflns_limit_h_min 0
_diffrn_reflns_limit_k_max 30
_diffrn_reflns_limit_k_min 0
_diffrn_reflns_limit_l_max 37
_diffrn_reflns_limit_l_min -37
_diffrn_reflns_number 11238
_diffrn_reflns_theta_full 26.00
_diffrn_reflns_theta_max 26.00
_diffrn_reflns_theta_min 2.12
_diffrn_standards_decay_% 0
_diffrn_standards_interval_count 150
_diffrn_standards_number 2
_exptl_absorpt_coefficient_mu 1.478
_exptl_absorpt_correction_T_max 0.810
_exptl_absorpt_correction_T_min 0.356
_exptl_absorpt_correction_type psi-scan
_exptl_crystal_colour colourless
_exptl_crystal_density_diffrn 1.788
_exptl_crystal_density_meas ?
_exptl_crystal_density_method .
_exptl_crystal_description block
_exptl_crystal_F_000 5896
_exptl_crystal_size_max 0.60
_exptl_crystal_size_mid 0.40
_exptl_crystal_size_min 0.20
_refine_diff_density_max 0.704
_refine_diff_density_min -0.643
_refine_diff_density_rms 0.105
_refine_ls_extinction_coef 0.00002(2)
_refine_ls_extinction_expression Fc^*^=kFc[1+0.001xFc^2^\l^3^/sin(2\q)]^-1/4^
_refine_ls_extinction_method SHELXL
_refine_ls_goodness_of_fit_ref 1.016
_refine_ls_hydrogen_treatment mixed
_refine_ls_matrix_type full
_refine_ls_number_parameters 796
_refine_ls_number_reflns 10795
_refine_ls_number_restraints 122
_refine_ls_restrained_S_all 1.027
_refine_ls_R_factor_all 0.1422
_refine_ls_R_factor_gt 0.0680
_refine_ls_shift/su_max 0.082
_refine_ls_shift/su_mean 0.003
_refine_ls_structure_factor_coef Fsqd
_refine_ls_weighting_details 'w=1/[\s^2^(Fo^2^)+(0.0764P)^2^+57.2272P] where P=(Fo^2^+2Fc^2^)/3'
_refine_ls_weighting_scheme calc
_refine_ls_wR_factor_gt 0.1530
_refine_ls_wR_factor_ref 0.1892
_reflns_number_gt 5527
_reflns_number_total 10795
_reflns_threshold_expression >2sigma(I)
_cod_data_source_file b002837l.txt
_cod_data_source_block complex_2
_cod_depositor_comments
;
The following automatic conversions were performed:

'_refine_ls_weighting_scheme' value 'calc
w=1/[\s^2^(Fo^2^)+(0.0764P)^2^+57.2272P] where P=(Fo^2^+2Fc^2^)/3'
was changed to 'calc'. New tag '_refine_ls_weighting_details' was
created. The value of the new tag was set to
'w=1/[\s^2^(Fo^2^)+(0.0764P)^2^+57.2272P] where P=(Fo^2^+2Fc^2^)/3'.

Automatic conversion script
Id: cif_fix_values 3143 2015-03-26 13:38:13Z robertas 
;
_cod_original_sg_symbol_H-M C2/c
_cod_original_formula_sum 'C37 H49.50 Ag3.50 Cl3.50 N18.50 O14'
_cod_database_code 7009704

loop_
_symmetry_equiv_pos_as_xyz
'x, y, z'
'-x, y, -z+1/2'
'x+1/2, y+1/2, z'
'-x+1/2, y+1/2, -z+1/2'
'-x, -y, -z'
'x, -y, z-1/2'
'-x+1/2, -y+1/2, -z'
'x+1/2, -y+1/2, z-1/2'

loop_
_atom_site_label
_atom_site_type_symbol
_atom_site_fract_x
_atom_site_fract_y
_atom_site_fract_z
_atom_site_U_iso_or_equiv
_atom_site_adp_type
_atom_site_occupancy
_atom_site_calc_flag
_atom_site_refinement_flags
_atom_site_disorder_assembly
_atom_site_disorder_group
Ag1 Ag 0.02876(4) 0.16744(3) 0.705295(18) 0.08244(19) Uani 1 d . . .
Ag2 Ag 0.16095(4) 0.171174(19) 0.644429(17) 0.06652(15) Uani 1 d . . .
Ag3 Ag 0.15085(5) 0.17271(2) 0.54872(2) 0.0957(2) Uani 1 d . . .
Ag4 Ag 0.2500 0.2500 0.5000 0.0952(3) Uani 1 d S . .
N1 N 0.2784(3) 0.10832(19) 0.67246(15) 0.0550(14) Uani 1 d . . .
N2 N 0.3125(4) 0.0225(2) 0.67735(17) 0.0664(16) Uani 1 d . . .
N3 N 0.0978(3) 0.08798(19) 0.62341(16) 0.0561(14) Uani 1 d . . .
N4 N -0.0726(3) 0.1343(2) 0.64131(17) 0.0645(16) Uani 1 d . . .
N5 N -0.2084(4) 0.2557(2) 0.6337(2) 0.082(2) Uani 1 d . . .
N6 N -0.0764(4) 0.2359(2) 0.67856(17) 0.0651(16) Uani 1 d . . .
C1 C 0.3682(5) 0.1013(3) 0.6954(2) 0.067(2) Uani 1 d . . .
H1A H 0.4099 0.1297 0.7075 0.080 Uiso 1 d R . .
C2 C 0.3898(5) 0.0493(3) 0.6985(2) 0.080(2) Uani 1 d . . .
H2A H 0.4483 0.0336 0.7127 0.080 Uiso 1 d R . .
C3 C 0.3025(6) -0.0357(3) 0.6734(3) 0.104(3) Uani 1 d . . .
H3A H 0.2409 -0.0442 0.6572 0.080 Uiso 1 d R . .
H3B H 0.3483 -0.0494 0.6578 0.080 Uiso 1 d R . .
H3C H 0.3118 -0.0515 0.7025 0.080 Uiso 1 d R . .
C4 C 0.2458(4) 0.0598(2) 0.66198(19) 0.0554(17) Uani 1 d . . .
C5 C 0.1527(4) 0.0503(3) 0.6359(2) 0.0616(18) Uani 1 d . . .
H5A H 0.1333 0.0143 0.6281 0.080 Uiso 1 d R . .
C6 C 0.0052(4) 0.0763(3) 0.5958(2) 0.071(2) Uani 1 d . . .
H6A H 0.0051 0.0409 0.5838 0.080 Uiso 1 d R . .
H6B H -0.0068 0.1010 0.5714 0.080 Uiso 1 d R . .
C7 C -0.0717(5) 0.0820(3) 0.6216(3) 0.076(2) Uani 1 d . . .
H7A H -0.1313 0.0752 0.6025 0.080 Uiso 1 d R . .
H7B H -0.0621 0.0557 0.6448 0.080 Uiso 1 d R . .
C8 C -0.1392(4) 0.1666(3) 0.6269(2) 0.068(2) Uani 1 d . . .
H8A H -0.1882 0.1555 0.6028 0.080 Uiso 1 d R . .
C9 C -0.1418(4) 0.2181(3) 0.6457(2) 0.0634(19) Uani 1 d . . .
C10 C -0.2916(6) 0.2508(4) 0.5984(4) 0.133(4) Uani 1 d . . .
H10A H -0.3285 0.2828 0.5960 0.080 Uiso 1 d R . .
H10B H -0.2707 0.2450 0.5710 0.080 Uiso 1 d R . .
H10C H -0.3288 0.2210 0.6041 0.080 Uiso 1 d R . .
C11 C -0.1824(5) 0.2978(3) 0.6599(3) 0.082(2) Uani 1 d . . .
H11A H -0.2175 0.3303 0.6599 0.080 Uiso 1 d R . .
C12 C -0.1016(5) 0.2864(3) 0.6869(2) 0.077(2) Uani 1 d . . .
H12A H -0.0657 0.3102 0.7083 0.080 Uiso 1 d R . .
N7 N 0.0381(4) 0.2267(2) 0.55210(17) 0.0725(18) Uani 1 d . . .
N8 N -0.0433(4) 0.2992(2) 0.55956(16) 0.0601(15) Uani 1 d . . .
N9 N 0.1621(3) 0.25930(18) 0.63784(15) 0.0534(13) Uani 1 d . . .
N10 N 0.1852(3) 0.22009(19) 0.72617(16) 0.0572(14) Uani 1 d . . .
N11 N 0.2727(3) 0.1063(2) 0.79292(17) 0.0657(16) Uani 1 d . . .
N12 N 0.1323(3) 0.1190(2) 0.75232(17) 0.0609(15) Uani 1 d . . .
C13 C -0.0425(6) 0.2276(3) 0.5201(2) 0.093(3) Uani 1 d . . .
H13A H -0.0581 0.2017 0.4967 0.080 Uiso 1 d R . .
C14 C -0.0928(6) 0.2702(3) 0.5258(3) 0.092(3) Uani 1 d . . .
H14A H -0.1546 0.2785 0.5096 0.080 Uiso 1 d R . .
C15 C -0.0720(5) 0.3515(3) 0.5756(2) 0.079(2) Uani 1 d . . .
H15A H -0.0247 0.3642 0.5997 0.080 Uiso 1 d R . .
H15B H -0.0802 0.3766 0.5516 0.080 Uiso 1 d R . .
H15C H -0.1300 0.3474 0.5856 0.080 Uiso 1 d R . .
C16 C 0.0359(4) 0.2713(2) 0.57542(18) 0.0516(16) Uani 1 d . . .
C17 C 0.1071(4) 0.2899(2) 0.61234(18) 0.0514(16) Uani 1 d . . .
H17A H 0.1122 0.3276 0.6178 0.080 Uiso 1 d R . .
C18 C 0.2295(5) 0.2847(3) 0.6736(2) 0.0653(19) Uani 1 d . . .
H18A H 0.2327 0.3222 0.6677 0.080 Uiso 1 d R . .
H18B H 0.2903 0.2696 0.6744 0.080 Uiso 1 d R . .
C19 C 0.2032(4) 0.2762(2) 0.7177(2) 0.0613(18) Uani 1 d . . .
H19A H 0.2525 0.2890 0.7409 0.080 Uiso 1 d R . .
H19B H 0.1480 0.2967 0.7185 0.080 Uiso 1 d R . .
C20 C 0.2362(4) 0.1966(3) 0.75910(18) 0.0542(17) Uani 1 d . . .
H20A H 0.2877 0.2146 0.7777 0.080 Uiso 1 d R . .
C21 C 0.2154(4) 0.1418(3) 0.76805(18) 0.0557(17) Uani 1 d . . .
C22 C 0.3703(4) 0.1149(3) 0.8144(2) 0.083(2) Uani 1 d . . .
H22A H 0.3960 0.0833 0.8300 0.080 Uiso 1 d R . .
H22B H 0.4054 0.1236 0.7921 0.080 Uiso 1 d R . .
H22C H 0.3736 0.1440 0.8349 0.080 Uiso 1 d R . .
C23 C 0.2270(5) 0.0597(3) 0.7921(2) 0.075(2) Uani 1 d . . .
H23A H 0.2514 0.0273 0.8067 0.080 Uiso 1 d R . .
C24 C 0.1396(5) 0.0675(3) 0.7670(2) 0.078(2) Uani 1 d . . .
H24A H 0.0910 0.0412 0.7601 0.080 Uiso 1 d R . .
N13 N 0.1905(4) 0.3374(2) 0.53186(17) 0.0674(16) Uani 1 d . . .
N14 N 0.2514(4) 0.4040(2) 0.57636(19) 0.0747(17) Uani 1 d . . .
N15 N 0.3533(4) 0.2754(2) 0.55963(19) 0.0695(17) Uani 1 d . . .
N16 N 0.3298(4) 0.1641(2) 0.58296(17) 0.0683(16) Uani 1 d . . .
N17 N 0.2982(5) 0.0267(2) 0.5477(2) 0.0894(19) Uani 1 d . . .
N18 N 0.1956(4) 0.0921(2) 0.53406(17) 0.0723(17) Uani 1 d . . .
C25 C 0.1307(5) 0.3794(3) 0.5270(2) 0.084(2) Uani 1 d . . .
H25A H 0.0711 0.3796 0.5070 0.080 Uiso 1 d R . .
C26 C 0.1642(6) 0.4202(3) 0.5535(3) 0.093(3) Uani 1 d . . .
H26A H 0.1341 0.4538 0.5564 0.080 Uiso 1 d R . .
C27 C 0.3171(6) 0.4350(3) 0.6080(3) 0.110(3) Uani 1 d . . .
H27A H 0.3724 0.4142 0.6187 0.080 Uiso 1 d R . .
H27B H 0.2889 0.4447 0.6325 0.080 Uiso 1 d R . .
H27C H 0.3336 0.4667 0.5938 0.080 Uiso 1 d R . .
C28 C 0.2645(4) 0.3526(2) 0.5617(2) 0.0589(17) Uani 1 d . . .
C29 C 0.3456(4) 0.3201(3) 0.5785(2) 0.0616(18) Uani 1 d . . .
H29A H 0.3927 0.3319 0.6031 0.120 Uiso 1 d R . .
C30 C 0.4322(5) 0.2425(3) 0.5797(3) 0.087(3) Uani 1 d . . .
H30A H 0.4580 0.2261 0.5566 0.120 Uiso 1 d R . .
H30B H 0.4797 0.2647 0.5970 0.120 Uiso 1 d R . .
C31 C 0.4035(5) 0.1981(3) 0.6091(2) 0.082(2) Uani 1 d . . .
H31A H 0.3809 0.2143 0.6333 0.120 Uiso 1 d R . .
H31B H 0.4567 0.1764 0.6213 0.120 Uiso 1 d R . .
C32 C 0.3489(5) 0.1149(3) 0.5786(2) 0.0676(19) Uani 1 d . . .
H32A H 0.4097 0.1019 0.5925 0.120 Uiso 1 d R . .
C33 C 0.2828(5) 0.0790(2) 0.5544(2) 0.069(2) Uani 1 d . . .
C34 C 0.3854(7) -0.0034(3) 0.5631(3) 0.127(4) Uani 1 d . . .
H34A H 0.4300 0.0199 0.5810 0.120 Uiso 1 d R . .
H34B H 0.4091 -0.0148 0.5377 0.120 Uiso 1 d R . .
H34C H 0.3751 -0.0340 0.5804 0.120 Uiso 1 d R . .
C35 C 0.2185(6) 0.0074(3) 0.5219(3) 0.100(3) Uani 1 d . . .
H35A H 0.2091 -0.0288 0.5116 0.120 Uiso 1 d R . .
C36 C 0.1551(6) 0.0473(3) 0.5135(3) 0.087(2) Uani 1 d . . .
H36A H 0.0928 0.0447 0.4960 0.120 Uiso 1 d R . .
Cl1 Cl 0.36626(13) -0.09305(8) 0.44528(6) 0.0762(5) Uani 1 d . . .
O1 O 0.3168(5) -0.0645(3) 0.4102(2) 0.132(2) Uani 1 d . . .
O2 O 0.4164(5) -0.1338(3) 0.4310(2) 0.147(3) Uani 1 d . . .
O3 O 0.2987(5) -0.1169(3) 0.4678(2) 0.142(3) Uani 1 d . . .
O4 O 0.4271(5) -0.0598(3) 0.4748(3) 0.160(3) Uani 1 d . . .
Cl2 Cl 0.90697(14) 0.10672(7) 0.42736(7) 0.0940(7) Uani 1 d D . .
O5 O 0.9534(6) 0.0614(3) 0.4146(4) 0.120(5) Uani 0.50 d PD . .
O6 O 0.9454(7) 0.1529(3) 0.4134(5) 0.174(7) Uani 0.50 d PD . .
O7 O 0.8100(4) 0.1027(6) 0.4112(4) 0.158(7) Uani 0.50 d PD . .
O8 O 0.9215(11) 0.1052(6) 0.4751(2) 0.204(9) Uani 0.50 d PD . .
O5' O 0.9257(9) 0.0517(2) 0.4290(5) 0.166(7) Uani 0.50 d PD A 2
O6' O 0.9031(10) 0.1266(5) 0.3835(2) 0.189(8) Uani 0.50 d PD A 2
O7' O 0.8211(5) 0.1183(5) 0.4400(4) 0.155(6) Uani 0.50 d PD A 2
O8' O 0.9806(6) 0.1351(4) 0.4547(4) 0.160(6) Uani 0.50 d PD A 2
Cl3 Cl 0.40327(14) 0.07051(7) 0.31158(7) 0.0896(6) Uani 1 d D B 2
O9 O 0.4232(7) 0.0177(3) 0.3023(4) 0.104(4) Uani 0.50 d PDU B 2
O10 O 0.4866(6) 0.0968(5) 0.3318(5) 0.195(6) Uani 0.50 d PDU B 2
O11 O 0.3383(6) 0.0740(6) 0.3392(3) 0.158(5) Uani 0.50 d PDU B 2
O12 O 0.3688(11) 0.0983(5) 0.2711(3) 0.216(6) Uani 0.50 d PDU B 2
O9' O 0.4136(8) 0.0300(3) 0.2811(3) 0.118(5) Uani 0.50 d PDU C 3
O10' O 0.4510(7) 0.1171(3) 0.3046(5) 0.151(6) Uani 0.50 d PDU D 3
O11' O 0.3059(4) 0.0812(5) 0.3050(5) 0.146(6) Uani 0.50 d PDU E 3
O12' O 0.4384(12) 0.0514(6) 0.3551(3) 0.282(12) Uani 0.50 d PDU F 3
Cl4 Cl 0.0000 0.24835(13) 0.2500 0.1476(19) Uani 1 d SD . 3
O13 O -0.0548(9) 0.2364(7) 0.2086(3) 0.388(19) Uani 0.50 d PDU . 3
O14 O 0.0459(8) 0.2981(3) 0.2513(6) 0.323(10) Uani 0.50 d PDU . 3
O15 O -0.0580(6) 0.2488(6) 0.2827(3) 0.271(15) Uani 0.50 d PDU . 3
O16 O 0.0682(7) 0.2091(4) 0.2648(5) 0.232(9) Uani 0.50 d PDU . 3
N19 N 0.0117(9) -0.0338(5) 0.6924(4) 0.083(4) Uani 0.50 d P G 3
C37 C 0.0564(9) -0.0635(6) 0.7046(4) 0.063(4) Uani 0.50 d P G 3
C38 C 0.1153(11) -0.1053(6) 0.7233(7) 0.129(7) Uani 0.50 d P G 3
H38A H 0.1642 -0.1113 0.7071 0.120 Uiso 0.50 d PR G 3
H38B H 0.1423 -0.0953 0.7533 0.120 Uiso 0.50 d PR G 3
H38C H 0.0795 -0.1375 0.7234 0.120 Uiso 0.50 d PR G 3

loop_
_atom_site_aniso_label
_atom_site_aniso_U_11
_atom_site_aniso_U_22
_atom_site_aniso_U_33
_atom_site_aniso_U_23
_atom_site_aniso_U_13
_atom_site_aniso_U_12
Ag1 0.0599(3) 0.1191(5) 0.0619(3) 0.0120(3) -0.0031(2) 0.0106(3)
Ag2 0.0903(3) 0.0400(2) 0.0685(3) 0.0073(2) 0.0142(3) 0.0078(3)
Ag3 0.1624(5) 0.0573(3) 0.0816(3) 0.0127(3) 0.0585(3) 0.0371(3)
Ag4 0.1153(6) 0.0956(6) 0.0756(5) -0.0249(5) 0.0211(5) -0.0448(5)
N1 0.067(3) 0.047(3) 0.048(3) 0.000(2) 0.005(2) 0.000(2)
N2 0.081(3) 0.052(3) 0.066(3) 0.011(3) 0.013(3) 0.017(3)
N3 0.060(3) 0.042(3) 0.062(3) -0.003(2) 0.002(2) 0.008(2)
N4 0.057(3) 0.067(3) 0.067(3) -0.008(3) 0.006(3) 0.010(3)
N5 0.073(3) 0.063(4) 0.094(4) 0.002(3) -0.018(3) 0.008(3)
N6 0.068(3) 0.067(3) 0.060(3) -0.004(3) 0.012(3) 0.000(3)
C1 0.069(4) 0.078(5) 0.049(4) 0.002(3) -0.001(3) 0.000(4)
C2 0.070(4) 0.089(5) 0.075(5) 0.012(4) -0.001(4) 0.026(4)
C3 0.131(7) 0.058(5) 0.112(7) 0.011(5) 0.001(6) 0.019(5)
C4 0.067(4) 0.049(3) 0.048(3) 0.005(3) 0.006(3) 0.012(3)
C5 0.074(4) 0.048(3) 0.062(4) -0.007(3) 0.010(3) 0.000(3)
C6 0.076(4) 0.054(4) 0.074(4) -0.011(3) -0.005(4) 0.002(3)
C7 0.061(4) 0.060(4) 0.102(5) -0.009(4) 0.007(4) -0.002(3)
C8 0.059(4) 0.071(4) 0.068(4) -0.001(4) -0.003(3) 0.005(4)
C9 0.064(4) 0.055(4) 0.063(4) 0.002(3) -0.010(3) 0.008(3)
C10 0.104(6) 0.088(6) 0.179(10) -0.010(6) -0.041(6) 0.032(5)
C11 0.091(5) 0.062(4) 0.098(5) 0.006(4) 0.030(4) 0.005(4)
C12 0.072(4) 0.085(5) 0.073(5) -0.003(4) 0.011(4) -0.006(4)
N7 0.117(4) 0.038(3) 0.055(3) -0.004(3) -0.001(3) 0.003(3)
N8 0.076(3) 0.050(3) 0.048(3) 0.000(2) 0.000(3) 0.006(3)
N9 0.061(3) 0.046(3) 0.051(3) 0.009(2) 0.005(2) 0.006(2)
N10 0.068(3) 0.050(3) 0.051(3) 0.008(2) 0.006(2) -0.002(2)
N11 0.060(3) 0.080(4) 0.056(3) 0.019(3) 0.011(2) 0.015(3)
N12 0.064(3) 0.057(3) 0.060(3) 0.008(3) 0.008(2) 0.009(3)
C13 0.136(7) 0.062(5) 0.069(5) -0.020(4) -0.010(5) 0.008(5)
C14 0.099(5) 0.089(6) 0.074(5) -0.008(5) -0.017(4) 0.001(5)
C15 0.104(5) 0.061(4) 0.070(4) -0.002(4) 0.015(4) 0.030(4)
C16 0.071(4) 0.040(3) 0.041(3) 0.010(3) 0.003(3) 0.002(3)
C17 0.064(3) 0.041(3) 0.051(3) 0.000(3) 0.015(3) 0.000(3)
C18 0.078(4) 0.054(4) 0.061(4) 0.005(3) 0.004(3) -0.009(3)
C19 0.071(4) 0.057(4) 0.052(4) -0.007(3) 0.003(3) 0.007(3)
C20 0.059(3) 0.062(4) 0.039(3) -0.001(3) 0.004(3) 0.004(3)
C21 0.052(3) 0.072(4) 0.039(3) 0.001(3) 0.001(3) 0.001(3)
C22 0.064(4) 0.108(6) 0.068(4) 0.026(4) -0.006(3) 0.020(4)
C23 0.094(5) 0.057(4) 0.081(5) 0.020(4) 0.035(4) 0.015(4)
C24 0.076(4) 0.066(4) 0.089(5) -0.005(4) 0.013(4) 0.008(4)
N13 0.083(3) 0.058(3) 0.064(3) 0.013(3) 0.022(3) -0.006(3)
N14 0.099(4) 0.054(3) 0.081(4) -0.001(3) 0.041(3) -0.006(3)
N15 0.073(3) 0.056(3) 0.078(4) -0.002(3) 0.013(3) -0.003(3)
N16 0.092(4) 0.056(3) 0.059(3) 0.005(3) 0.021(3) 0.017(3)
N17 0.144(5) 0.043(3) 0.096(4) 0.016(3) 0.060(4) 0.016(3)
N18 0.109(4) 0.055(3) 0.058(3) -0.002(3) 0.031(3) -0.004(3)
C25 0.098(5) 0.093(5) 0.071(4) 0.033(4) 0.040(4) 0.006(4)
C26 0.107(5) 0.075(5) 0.105(6) 0.030(5) 0.043(5) 0.024(5)
C27 0.121(6) 0.068(5) 0.149(7) -0.049(5) 0.047(6) -0.021(5)
C28 0.075(4) 0.050(3) 0.056(3) -0.006(3) 0.024(3) -0.024(3)
C29 0.066(4) 0.058(4) 0.060(4) -0.003(3) 0.011(3) -0.004(3)
C30 0.079(5) 0.064(5) 0.115(6) 0.000(5) 0.011(4) 0.007(4)
C31 0.095(5) 0.070(5) 0.078(5) -0.008(4) 0.009(4) 0.028(4)
C32 0.094(4) 0.056(4) 0.061(4) 0.011(3) 0.037(3) 0.015(4)
C33 0.111(5) 0.041(3) 0.061(4) 0.005(3) 0.035(4) 0.000(4)
C34 0.174(8) 0.069(5) 0.146(8) 0.022(5) 0.050(7) 0.057(5)
C35 0.160(7) 0.048(4) 0.110(6) -0.010(4) 0.071(5) -0.009(5)
C36 0.117(5) 0.060(4) 0.097(5) -0.015(4) 0.053(4) -0.007(4)
Cl1 0.0801(11) 0.0762(11) 0.0652(10) -0.0068(9) -0.0021(9) 0.0153(10)
O1 0.137(5) 0.142(5) 0.105(4) 0.047(4) -0.003(4) 0.036(4)
O2 0.161(5) 0.122(5) 0.167(6) -0.014(5) 0.056(5) 0.056(5)
O3 0.130(5) 0.182(7) 0.124(5) 0.030(5) 0.050(4) 0.004(5)
O4 0.140(5) 0.149(6) 0.165(6) -0.055(5) -0.032(5) -0.022(5)
Cl2 0.1032(14) 0.0611(11) 0.1172(16) -0.0159(11) 0.0209(12) -0.0079(11)
O5 0.153(10) 0.049(6) 0.171(11) -0.009(7) 0.064(9) 0.024(7)
O6 0.143(9) 0.053(7) 0.36(2) 0.023(10) 0.135(11) -0.019(7)
O7 0.044(6) 0.270(18) 0.147(12) 0.071(12) -0.010(7) -0.016(9)
O8 0.26(2) 0.193(17) 0.126(13) -0.025(12) -0.027(13) -0.065(15)
O5' 0.174(12) 0.067(8) 0.29(2) -0.026(10) 0.131(12) -0.020(8)
O6' 0.25(2) 0.187(18) 0.130(13) -0.029(13) 0.026(13) 0.042(15)
O7' 0.135(10) 0.170(14) 0.183(14) 0.065(11) 0.086(9) 0.040(10)
O8' 0.160(11) 0.118(9) 0.204(15) -0.062(10) 0.039(11) -0.096(8)
Cl3 0.0980(13) 0.0688(11) 0.1037(14) -0.0325(11) 0.0246(11) -0.0054(10)
O9 0.113(6) 0.091(6) 0.115(6) -0.004(5) 0.042(5) 0.014(5)
O10 0.195(9) 0.193(9) 0.189(9) -0.019(7) 0.019(7) -0.024(7)
O11 0.166(8) 0.165(8) 0.154(8) -0.011(6) 0.055(6) 0.025(6)
O12 0.224(9) 0.218(9) 0.202(9) -0.001(7) 0.032(7) 0.011(7)
O9' 0.190(12) 0.087(8) 0.068(7) -0.030(6) 0.002(8) 0.023(8)
O10' 0.124(9) 0.077(8) 0.259(17) -0.002(10) 0.056(10) -0.025(7)
O11' 0.079(7) 0.130(11) 0.232(15) 0.007(11) 0.037(9) 0.037(7)
O12' 0.32(2) 0.35(3) 0.134(14) 0.078(16) -0.050(15) -0.03(2)
Cl4 0.0702(19) 0.080(2) 0.272(5) 0.000 -0.013(3) 0.000
O13 0.176(16) 0.67(5) 0.25(2) 0.22(3) -0.121(15) -0.15(2)
O14 0.290(15) 0.197(14) 0.58(3) -0.207(16) 0.316(17) -0.165(11)
O15 0.111(11) 0.209(19) 0.50(4) -0.06(2) 0.079(17) -0.081(12)
O16 0.198(12) 0.157(13) 0.264(19) -0.037(13) -0.141(13) 0.111(10)
N19 0.098(8) 0.077(8) 0.066(7) -0.012(6) 0.002(6) 0.018(7)
C37 0.075(8) 0.063(8) 0.051(7) 0.008(7) 0.011(6) -0.005(7)
C38 0.096(11) 0.077(10) 0.23(2) 0.066(12) 0.067(12) 0.001(9)

loop_
_atom_type_symbol
_atom_type_description
_atom_type_scat_dispersion_real
_atom_type_scat_dispersion_imag
_atom_type_scat_source
C C 0.0033 0.0016 'International Tables Vol C Tables 4.2.6.8 and 6.1.1.4'
H H 0.0000 0.0000 'International Tables Vol C Tables 4.2.6.8 and 6.1.1.4'
N N 0.0061 0.0033 'International Tables Vol C Tables 4.2.6.8 and 6.1.1.4'
O O 0.0106 0.0060 'International Tables Vol C Tables 4.2.6.8 and 6.1.1.4'
Cl Cl 0.1484 0.1585 'International Tables Vol C Tables 4.2.6.8 and 6.1.1.4'
Ag Ag -0.8971 1.1015 'International Tables Vol C Tables 4.2.6.8 and 6.1.1.4'

loop_
_geom_angle_atom_site_label_1
_geom_angle_atom_site_label_2
_geom_angle_atom_site_label_3
_geom_angle
_geom_angle_site_symmetry_1
_geom_angle_site_symmetry_3
_geom_angle_publ_flag
N12 Ag1 N6 159.86(19) . . yes
N12 Ag1 N4 125.38(19) . . yes
N6 Ag1 N4 73.02(18) . . yes
N12 Ag1 N10 70.66(17) . . yes
N6 Ag1 N10 101.31(17) . . yes
N4 Ag1 N10 139.02(17) . . yes
N12 Ag1 Ag2 89.08(14) . . yes
N6 Ag1 Ag2 102.77(14) . . yes
N4 Ag1 Ag2 82.12(13) . . yes
N10 Ag1 Ag2 59.11(11) . . yes
N12 Ag1 Ag1 71.77(14) . 2_556 yes
N6 Ag1 Ag1 92.10(13) . 2_556 yes
N4 Ag1 Ag1 120.93(14) . 2_556 yes
N10 Ag1 Ag1 99.54(11) . 2_556 yes
Ag2 Ag1 Ag1 155.76(3) . 2_556 yes
N9 Ag2 N3 151.61(16) . . yes
N9 Ag2 N1 132.80(17) . . yes
N3 Ag2 N1 73.79(16) . . yes
N9 Ag2 Ag3 83.95(12) . . yes
N3 Ag2 Ag3 78.11(12) . . yes
N1 Ag2 Ag3 105.24(12) . . yes
N9 Ag2 Ag1 96.18(13) . . yes
N3 Ag2 Ag1 82.75(13) . . yes
N1 Ag2 Ag1 105.51(12) . . yes
Ag3 Ag2 Ag1 137.24(3) . . yes
N7 Ag3 N18 148.3(2) . . yes
N7 Ag3 N16 138.03(18) . . yes
N18 Ag3 N16 72.14(19) . . yes
N7 Ag3 Ag2 80.99(14) . . yes
N18 Ag3 Ag2 103.78(14) . . yes
N16 Ag3 Ag2 75.50(12) . . yes
N7 Ag3 Ag4 93.97(15) . . yes
N18 Ag3 Ag4 107.35(15) . . yes
N16 Ag3 Ag4 73.21(12) . . yes
Ag2 Ag3 Ag4 125.59(3) . . yes
N15 Ag4 N15 180.0 . 7_556 yes
N15 Ag4 N13 109.10(18) . 7_556 yes
N15 Ag4 N13 70.90(18) 7_556 7_556 yes
N15 Ag4 N13 70.90(18) . . yes
N15 Ag4 N13 109.10(18) 7_556 . yes
N13 Ag4 N13 180.000(1) 7_556 . yes
N15 Ag4 Ag3 95.08(15) . . yes
N15 Ag4 Ag3 84.92(15) 7_556 . yes
N13 Ag4 Ag3 82.90(12) 7_556 . yes
N13 Ag4 Ag3 97.10(12) . . yes
N15 Ag4 Ag3 84.92(15) . 7_556 yes
N15 Ag4 Ag3 95.08(15) 7_556 7_556 yes
N13 Ag4 Ag3 97.10(12) 7_556 7_556 yes
N13 Ag4 Ag3 82.90(12) . 7_556 yes
Ag3 Ag4 Ag3 180.0 . 7_556 yes
C4 N1 C1 105.6(5) . . ?
C4 N1 Ag2 108.9(4) . . yes
C1 N1 Ag2 145.5(4) . . yes
C2 N2 C4 107.0(5) . . ?
C2 N2 C3 126.0(6) . . ?
C4 N2 C3 126.9(6) . . ?
C5 N3 C6 119.0(5) . . ?
C5 N3 Ag2 113.6(4) . . yes
C6 N3 Ag2 127.3(4) . . yes
C8 N4 C7 119.9(5) . . ?
C8 N4 Ag1 112.0(4) . . yes
C7 N4 Ag1 127.7(4) . . yes
C11 N5 C9 106.5(6) . . ?
C11 N5 C10 127.4(6) . . ?
C9 N5 C10 126.1(6) . . ?
C9 N6 C12 106.2(5) . . ?
C9 N6 Ag1 110.1(4) . . yes
C12 N6 Ag1 143.3(4) . . yes
C2 C1 N1 110.4(6) . . ?
C1 C2 N2 106.6(6) . . ?
N1 C4 N2 110.4(5) . . ?
N1 C4 C5 122.6(5) . . ?
N2 C4 C5 127.0(6) . . ?
N3 C5 C4 121.1(6) . . ?
N3 C6 C7 111.9(6) . . ?
N4 C7 C6 112.2(6) . . ?
N4 C8 C9 121.0(6) . . ?
N6 C9 N5 110.1(6) . . ?
N6 C9 C8 123.1(6) . . ?
N5 C9 C8 126.8(6) . . ?
C12 C11 N5 108.4(7) . . ?
C11 C12 N6 108.8(7) . . ?
C16 N7 C13 105.2(6) . . ?
C16 N7 Ag3 130.9(4) . . yes
C13 N7 Ag3 122.0(5) . . yes
C14 N8 C16 106.6(6) . . ?
C14 N8 C15 125.8(6) . . ?
C16 N8 C15 127.6(5) . . ?
C17 N9 C18 116.7(5) . . ?
C17 N9 Ag2 130.2(4) . . yes
C18 N9 Ag2 112.3(4) . . yes
C20 N10 C19 119.2(5) . . ?
C20 N10 Ag1 107.8(4) . . yes
C19 N10 Ag1 128.6(4) . . yes
C23 N11 C21 108.2(5) . . ?
C23 N11 C22 124.9(6) . . ?
C21 N11 C22 126.7(6) . . ?
C21 N12 C24 106.2(5) . . ?
C21 N12 Ag1 116.7(4) . . yes
C24 N12 Ag1 136.6(4) . . yes
C14 C13 N7 109.6(6) . . ?
C13 C14 N8 108.0(7) . . ?
N7 C16 N8 110.5(5) . . ?
N7 C16 C17 126.8(5) . . ?
N8 C16 C17 122.7(5) . . ?
N9 C17 C16 123.8(5) . . ?
N9 C18 C19 111.2(5) . . ?
N10 C19 C18 112.8(5) . . ?
N10 C20 C21 118.6(5) . . ?
N12 C21 N11 109.7(6) . . ?
N12 C21 C20 123.1(5) . . ?
N11 C21 C20 127.2(5) . . ?
N11 C23 C24 106.9(6) . . ?
C23 C24 N12 109.0(6) . . ?
C28 N13 C25 105.6(6) . . ?
C28 N13 Ag4 102.3(4) . . yes
C25 N13 Ag4 149.7(5) . . yes
C26 N14 C28 106.2(6) . . ?
C26 N14 C27 126.9(6) . . ?
C28 N14 C27 126.8(6) . . ?
C29 N15 C30 116.2(6) . . ?
C29 N15 Ag4 121.3(4) . . yes
C30 N15 Ag4 122.6(4) . . yes
C32 N16 C31 117.6(6) . . ?
C32 N16 Ag3 105.0(4) . . yes
C31 N16 Ag3 136.8(4) . . yes
C33 N17 C35 106.5(6) . . ?
C33 N17 C34 127.4(7) . . ?
C35 N17 C34 126.0(7) . . ?
C33 N18 C36 107.3(6) . . ?
C33 N18 Ag3 115.1(4) . . yes
C36 N18 Ag3 137.1(5) . . yes
C26 C25 N13 112.3(7) . . ?
C25 C26 N14 105.6(7) . . ?
N13 C28 N14 110.2(6) . . ?
N13 C28 C29 125.5(6) . . ?
N14 C28 C29 124.3(6) . . ?
N15 C29 C28 118.3(6) . . ?
N15 C30 C31 111.9(6) . . ?
N16 C31 C30 110.5(6) . . ?
N16 C32 C33 121.9(6) . . ?
N18 C33 N17 109.8(6) . . ?
N18 C33 C32 124.9(6) . . ?
N17 C33 C32 125.3(7) . . ?
C36 C35 N17 108.7(7) . . ?
C35 C36 N18 107.7(7) . . ?
O1 Cl1 O2 111.4(5) . . ?
O1 Cl1 O4 111.2(5) . . ?
O2 Cl1 O4 109.7(5) . . ?
O1 Cl1 O3 106.9(4) . . ?
O2 Cl1 O3 107.7(5) . . ?
O4 Cl1 O3 109.7(5) . . ?
O6 Cl2 O5' 137.7(7) . . ?
O6 Cl2 O7 113.0(7) . . ?
O5' Cl2 O7 96.8(8) . . ?
O6 Cl2 O8' 57.4(7) . . ?
O5' Cl2 O8' 110.6(7) . . ?
O7 Cl2 O8' 146.7(8) . . ?
O6 Cl2 O7' 110.4(7) . . ?
O5' Cl2 O7' 111.6(7) . . ?
O7 Cl2 O7' 39.4(7) . . ?
O8' Cl2 O7' 110.0(7) . . ?
O6 Cl2 O5 109.6(6) . . ?
O5' Cl2 O5 28.8(7) . . ?
O7 Cl2 O5 110.4(7) . . ?
O8' Cl2 O5 102.6(6) . . ?
O7' Cl2 O5 137.8(7) . . ?
O6 Cl2 O6' 50.3(7) . . ?
O5' Cl2 O6' 110.2(8) . . ?
O7 Cl2 O6' 81.1(8) . . ?
O8' Cl2 O6' 105.5(7) . . ?
O7' Cl2 O6' 108.6(7) . . ?
O5 Cl2 O6' 87.0(7) . . ?
O6 Cl2 O8 110.5(8) . . ?
O5' Cl2 O8 87.2(9) . . ?
O7 Cl2 O8 106.8(8) . . ?
O8' Cl2 O8 57.9(8) . . ?
O7' Cl2 O8 71.4(8) . . ?
O5 Cl2 O8 106.4(7) . . ?
O6' Cl2 O8 160.2(8) . . ?
O5' O5 Cl2 74.4(9) . . ?
O6' O6 O8' 125.7(8) . . ?
O6' O6 Cl2 66.6(6) . . ?
O8' O6 Cl2 62.3(5) . . ?
O7' O7 Cl2 70.8(6) . . ?
O8' O8 Cl2 60.1(5) . . ?
O8' O8 O7' 98.5(8) . . ?
Cl2 O8 O7' 53.6(5) . . ?
O5 O5' Cl2 76.8(8) . . ?
O6 O6' Cl2 63.2(5) . . ?
O7 O7' Cl2 69.8(6) . . ?
O7 O7' O8 119.0(10) . . ?
Cl2 O7' O8 55.0(5) . . ?
O6 O8' O8 116.8(8) . . ?
O6 O8' Cl2 60.3(5) . . ?
O8 O8' Cl2 62.0(5) . . ?
O9 Cl3 O11 112.2(7) . . ?
O9 Cl3 O10 109.6(6) . . ?
O11 Cl3 O10 109.4(7) . . ?
O9 Cl3 O12 109.6(7) . . ?
O11 Cl3 O12 109.7(7) . . ?
O10 Cl3 O12 106.1(8) . . ?
O13 Cl4 O13 155.1(15) . 2 ?
O13 Cl4 O16 46.9(9) . 2 ?
O13 Cl4 O16 112.5(9) 2 2 ?
O13 Cl4 O16 112.5(9) . . ?
O13 Cl4 O16 46.9(9) 2 . ?
O16 Cl4 O16 91.4(9) 2 . ?
O13 Cl4 O14 113.5(9) . . ?
O13 Cl4 O14 89.0(10) 2 . ?
O16 Cl4 O14 157.9(8) 2 . ?
O16 Cl4 O14 107.8(6) . . ?
O13 Cl4 O14 89.0(10) . 2 ?
O13 Cl4 O14 113.5(9) 2 2 ?
O16 Cl4 O14 107.8(6) 2 2 ?
O16 Cl4 O14 157.9(8) . 2 ?
O14 Cl4 O14 56.1(9) . 2 ?
O13 Cl4 O15 70.9(7) . 2 ?
O13 Cl4 O15 109.3(7) 2 2 ?
O16 Cl4 O15 105.0(8) 2 2 ?
O16 Cl4 O15 75.7(8) . 2 ?
O14 Cl4 O15 70.7(9) . 2 ?
O14 Cl4 O15 108.4(8) 2 2 ?
O13 Cl4 O15 109.3(7) . . ?
O13 Cl4 O15 70.9(7) 2 . ?
O16 Cl4 O15 75.7(8) 2 . ?
O16 Cl4 O15 105.0(8) . . ?
O14 Cl4 O15 108.4(8) . . ?
O14 Cl4 O15 70.7(9) 2 . ?
O15 Cl4 O15 179.0(13) 2 . ?
O16 O13 Cl4 67.2(7) 2 . ?
O16 O13 O15 108.4(10) 2 2 ?
Cl4 O13 O15 55.8(5) . 2 ?
O14 O14 Cl4 62.0(5) 2 . ?
O14 O14 O15 101.3(11) 2 2 ?
Cl4 O14 O15 55.4(5) . 2 ?
Cl4 O15 O13 53.3(4) . 2 ?
Cl4 O15 O14 53.9(6) . 2 ?
O13 O15 O14 90.9(8) 2 2 ?
Cl4 O15 O16 51.3(5) . 2 ?
O13 O15 O16 86.7(8) 2 2 ?
O14 O15 O16 84.2(8) 2 2 ?
O13 O16 Cl4 65.9(7) 2 . ?
O13 O16 O15 105.5(10) 2 2 ?
Cl4 O16 O15 52.9(5) . 2 ?
N19 C37 C38 176.8(18) . . ?

loop_
_geom_bond_atom_site_label_1
_geom_bond_atom_site_label_2
_geom_bond_distance
_geom_bond_site_symmetry_2
_geom_bond_publ_flag
Ag1 N12 2.227(5) . yes
Ag1 N6 2.337(5) . yes
Ag1 N4 2.359(5) . yes
Ag1 N10 2.601(5) . yes
Ag1 Ag2 2.9449(10) . yes
Ag1 Ag1 3.0290(12) 2_556 yes
Ag2 N9 2.216(5) . yes
Ag2 N3 2.316(5) . yes
Ag2 N1 2.358(5) . yes
Ag2 Ag3 2.9142(9) . yes
Ag3 N7 2.148(6) . yes
Ag3 N18 2.195(6) . yes
Ag3 N16 2.619(6) . yes
Ag3 Ag4 2.9911(8) . yes
Ag4 N15 2.218(5) . yes
Ag4 N15 2.218(5) 7_556 yes
Ag4 N13 2.615(6) 7_556 yes
Ag4 N13 2.615(6) . yes
Ag4 Ag3 2.9911(8) 7_556 yes
N1 C4 1.320(7) . ?
N1 C1 1.369(8) . ?
N2 C2 1.360(9) . ?
N2 C4 1.364(7) . ?
N2 C3 1.466(9) . ?
N3 C5 1.248(7) . ?
N3 C6 1.472(7) . ?
N4 C8 1.272(8) . ?
N4 C7 1.445(8) . ?
N5 C11 1.335(9) . ?
N5 C9 1.350(8) . ?
N5 C10 1.462(10) . ?
N6 C9 1.319(7) . ?
N6 C12 1.355(9) . ?
C1 C2 1.339(10) . ?
C4 C5 1.450(8) . ?
C6 C7 1.503(10) . ?
C8 C9 1.418(9) . ?
C11 C12 1.329(9) . ?
N7 C16 1.331(7) . ?
N7 C13 1.372(9) . ?
N8 C14 1.350(9) . ?
N8 C16 1.354(7) . ?
N8 C15 1.489(8) . ?
N9 C17 1.262(7) . ?
N9 C18 1.465(7) . ?
N10 C20 1.273(7) . ?
N10 C19 1.462(8) . ?
N11 C23 1.342(9) . ?
N11 C21 1.347(7) . ?
N11 C22 1.459(8) . ?
N12 C21 1.338(7) . ?
N12 C24 1.363(9) . ?
C13 C14 1.326(11) . ?
C16 C17 1.452(8) . ?
C18 C19 1.495(9) . ?
C20 C21 1.442(9) . ?
C23 C24 1.364(9) . ?
N13 C28 1.324(8) . ?
N13 C25 1.355(9) . ?
N14 C26 1.385(9) . ?
N14 C28 1.388(8) . ?
N14 C27 1.446(9) . ?
N15 C29 1.275(8) . ?
N15 C30 1.449(9) . ?
N16 C32 1.277(8) . ?
N16 C31 1.475(9) . ?
N17 C33 1.350(8) . ?
N17 C35 1.359(10) . ?
N17 C34 1.472(10) . ?
N18 C33 1.340(9) . ?
N18 C36 1.363(9) . ?
C25 C26 1.335(11) . ?
C28 C29 1.443(9) . ?
C30 C31 1.542(11) . ?
C32 C33 1.414(9) . ?
C35 C36 1.350(11) . ?
Cl1 O1 1.372(6) . ?
Cl1 O2 1.376(7) . ?
Cl1 O4 1.408(7) . ?
Cl1 O3 1.442(7) . ?
Cl2 O6 1.389(7) . ?
Cl2 O5' 1.402(6) . ?
Cl2 O7 1.406(6) . ?
Cl2 O8' 1.415(7) . ?
Cl2 O7' 1.415(7) . ?
Cl2 O5 1.417(7) . ?
Cl2 O6' 1.428(7) . ?
Cl2 O8 1.441(6) . ?
O5 O5' 0.700(18) . ?
O6 O6' 1.197(16) . ?
O6 O8' 1.346(16) . ?
O7 O7' 0.951(17) . ?
O8 O8' 1.383(17) . ?
O8 O7' 1.667(16) . ?
Cl3 O9 1.395(6) . ?
Cl3 O11 1.397(7) . ?
Cl3 O10 1.412(7) . ?
Cl3 O12 1.426(7) . ?
Cl4 O13 1.393(7) . ?
Cl4 O13 1.393(7) 2 ?
Cl4 O16 1.407(7) 2 ?
Cl4 O16 1.407(7) . ?
Cl4 O14 1.411(7) . ?
Cl4 O14 1.411(7) 2 ?
Cl4 O15 1.438(7) 2 ?
Cl4 O15 1.438(7) . ?
O13 O16 1.11(2) 2 ?
O13 O15 1.643(15) 2 ?
O14 O14 1.33(2) 2 ?
O14 O15 1.649(19) 2 ?
O15 O13 1.643(15) 2 ?
O15 O14 1.649(19) 2 ?
O15 O16 1.746(18) 2 ?
O16 O13 1.11(2) 2 ?
O16 O15 1.746(18) 2 ?
N19 C37 1.009(16) . ?
C37 C38 1.40(2) . ?
